data_7036240
loop_
_publ_author_name
'Lichtscheidl, Alejandro G.'
'Janicke, Michael T.'
'Scott, Brian L.'
'Nelson, Andrew T.'
'Kiplinger, Jaqueline L.'

_publ_section_title
;
 Syntheses, structures, and (1)H, (13)C{(1)H} and (119)Sn{(1)H} NMR
 chemical shifts of a family of trimethyltin alkoxide, amide, halide and
 cyclopentadienyl compounds.
;
_journal_issue 36
_journal_name_full 'Dalton transactions (Cambridge, England : 2003)'
_journal_page_first 16156
_journal_page_last 16163
_journal_paper_doi 10.1039/c5dt01980j
_journal_volume 44
_journal_year 2015
_chemical_formula_sum 'C15 H26 O Sn'
_chemical_formula_weight 341.05
_chemical_name_systematic
; 
 ? 
;
_space_group_IT_number 9
_symmetry_cell_setting monoclinic
_symmetry_space_group_name_Hall 'C -2yc'
_symmetry_space_group_name_H-M 'C 1 c 1'
_atom_sites_solution_hydrogens geom
_atom_sites_solution_primary direct
_atom_sites_solution_secondary difmap
_audit_creation_method SHELXL-97
_audit_update_record
;
2015-07-03 deposited with the CCDC.
2015-08-07 downloaded from the CCDC.
;
_cell_angle_alpha 90.00
_cell_angle_beta 113.618(3)
_cell_angle_gamma 90.00
_cell_formula_units_Z 4
_cell_length_a 19.588(6)
_cell_length_b 6.6588(19)
_cell_length_c 13.866(4)
_cell_measurement_reflns_used 6013
_cell_measurement_temperature 140(1)
_cell_measurement_theta_max 28.44
_cell_measurement_theta_min 3.10
_cell_volume 1657.1(8)
_computing_cell_refinement 'SAINT+, v. 7.66a (Bruker AXS, 2009)'
_computing_data_collection 'APEX II, v. 7.0 (Bruker AXS, 2009)'
_computing_data_reduction 'SAINT+, v. 7.66a (Bruker AXS, 2009)'
_computing_molecular_graphics 'SHELXTL, v. 6.14, (Bruker AXS, 2000)'
_computing_publication_material 'SHELXTL, v. 6.14, (Bruker AXS, 2000)'
_computing_structure_refinement 'SHELXL-97 (Sheldrick, 1997)'
_computing_structure_solution 'SHELXS-97 (Sheldrick, 1990)'
_diffrn_ambient_temperature 140(1)
_diffrn_measured_fraction_theta_full 0.999
_diffrn_measured_fraction_theta_max 0.952
_diffrn_measurement_device_type 'Bruker D8 with APEXII CCD'
_diffrn_measurement_method '\w scans'
_diffrn_radiation_monochromator graphite
_diffrn_radiation_source 'fine-focus sealed tube'
_diffrn_radiation_type MoK\a
_diffrn_radiation_wavelength 0.71073
_diffrn_reflns_av_R_equivalents 0.0154
_diffrn_reflns_av_sigmaI/netI 0.0214
_diffrn_reflns_limit_h_max 25
_diffrn_reflns_limit_h_min -25
_diffrn_reflns_limit_k_max 8
_diffrn_reflns_limit_k_min -8
_diffrn_reflns_limit_l_max 18
_diffrn_reflns_limit_l_min -18
_diffrn_reflns_number 8800
_diffrn_reflns_theta_full 25.00
_diffrn_reflns_theta_max 28.44
_diffrn_reflns_theta_min 2.27
_diffrn_standards_decay_% 0
_diffrn_standards_interval_count 0
_diffrn_standards_interval_time 0
_diffrn_standards_number 0
_exptl_absorpt_coefficient_mu 1.528
_exptl_absorpt_correction_T_max 0.8875
_exptl_absorpt_correction_T_min 0.5943
_exptl_absorpt_correction_type multi-scan
_exptl_absorpt_process_details 'SADABS v. 2.03 (Sheldrick, 2008)'
_exptl_crystal_colour colorless
_exptl_crystal_density_diffrn 1.367
_exptl_crystal_density_method 'not measured'
_exptl_crystal_description needle
_exptl_crystal_F_000 696
_exptl_crystal_size_max 0.38
_exptl_crystal_size_mid 0.08
_exptl_crystal_size_min 0.08
_refine_diff_density_max 3.275
_refine_diff_density_min -0.553
_refine_diff_density_rms 0.108
_refine_ls_abs_structure_details 'Flack H D (1983), Acta Cryst. A39, 876-881'
_refine_ls_abs_structure_Flack 0.06(3)
_refine_ls_extinction_method none
_refine_ls_goodness_of_fit_ref 1.069
_refine_ls_hydrogen_treatment constr
_refine_ls_matrix_type full
_refine_ls_number_parameters 161
_refine_ls_number_reflns 3816
_refine_ls_number_restraints 2
_refine_ls_restrained_S_all 1.069
_refine_ls_R_factor_all 0.0306
_refine_ls_R_factor_gt 0.0286
_refine_ls_shift/su_max 0.003
_refine_ls_shift/su_mean 0.000
_refine_ls_structure_factor_coef Fsqd
_refine_ls_weighting_details 'calc w=1/[\s^2^(Fo^2^)+(0.0512P)^2^+0.3891P] where P=(Fo^2^+2Fc^2^)/3'
_refine_ls_weighting_scheme calc
_refine_ls_wR_factor_gt 0.0700
_refine_ls_wR_factor_ref 0.0719
_reflns_number_gt 3618
_reflns_number_total 3816
_reflns_threshold_expression >2sigma(I)
_cod_data_source_file c5dt01980j1.cif
_cod_data_source_block apx1873
_cod_depositor_comments 'Adding full bibliography for 7036239--7036241.cif.'
_cod_original_sg_symbol_H-M 'C c'
_cod_database_code 7036240

loop_
_symmetry_equiv_pos_as_xyz
'x, y, z'
'x, -y, z+1/2'
'x+1/2, y+1/2, z'
'x+1/2, -y+1/2, z+1/2'

loop_
_atom_site_label
_atom_site_type_symbol
_atom_site_fract_x
_atom_site_fract_y
_atom_site_fract_z
_atom_site_U_iso_or_equiv
_atom_site_adp_type
_atom_site_occupancy
_atom_site_symmetry_multiplicity
_atom_site_calc_flag
_atom_site_refinement_flags
Sn1 Sn 0.19925(5) 0.239251(19) 1.06256(6) 0.01608(7) Uani 1 1 d .
C1 C 0.1005(2) 0.0648(6) 1.0167(3) 0.0287(8) Uani 1 1 d .
H1A H 0.0580 0.1523 0.9961 0.043 Uiso 1 1 calc R
H1B H 0.1024 -0.0170 1.0747 0.043 Uiso 1 1 calc R
H1C H 0.0963 -0.0197 0.9585 0.043 Uiso 1 1 calc R
C3 C 0.2989(2) 0.0691(7) 1.1365(3) 0.0316(9) Uani 1 1 d .
H3A H 0.3078 -0.0089 1.0845 0.047 Uiso 1 1 calc R
H3B H 0.2937 -0.0190 1.1880 0.047 Uiso 1 1 calc R
H3C H 0.3400 0.1585 1.1704 0.047 Uiso 1 1 calc R
O1 O 0.20382(13) 0.2982(4) 0.92150(18) 0.0190(4) Uani 1 1 d .
C4 C 0.19882(16) 0.4899(4) 0.8846(2) 0.0163(5) Uani 1 1 d .
C5 C 0.26499(16) 0.5973(4) 0.9051(2) 0.0177(6) Uani 1 1 d .
C9 C 0.12919(17) 0.5734(5) 0.8243(2) 0.0213(6) Uani 1 1 d .
C8 C 0.1262(3) 0.7677(5) 0.7844(3) 0.0282(9) Uani 1 1 d .
H8 H 0.0803 0.8241 0.7432 0.034 Uiso 1 1 calc R
C6 C 0.2591(2) 0.7922(5) 0.8639(3) 0.0245(7) Uani 1 1 d .
H6 H 0.3022 0.8655 0.8761 0.029 Uiso 1 1 calc R
C7 C 0.1907(2) 0.8769(5) 0.8055(2) 0.0279(7) Uani 1 1 d .
H7 H 0.1879 1.0075 0.7804 0.033 Uiso 1 1 calc R
C10 C 0.33963(17) 0.5001(5) 0.9681(3) 0.0253(6) Uani 1 1 d .
H10 H 0.3333 0.4174 1.0224 0.030 Uiso 1 1 calc R
C14 C 0.0225(2) 0.3900(7) 0.6853(3) 0.0457(11) Uani 1 1 d .
H14A H -0.0196 0.3052 0.6744 0.069 Uiso 1 1 calc R
H14B H 0.0581 0.3181 0.6671 0.069 Uiso 1 1 calc R
H14C H 0.0063 0.5075 0.6419 0.069 Uiso 1 1 calc R
C13 C 0.05843(19) 0.4524(6) 0.8005(3) 0.0333(8) Uani 1 1 d .
H13 H 0.0727 0.3291 0.8425 0.040 Uiso 1 1 calc R
C11 C 0.3617(2) 0.3595(7) 0.8989(3) 0.0470(10) Uani 1 1 d .
H11A H 0.3230 0.2619 0.8673 0.070 Uiso 1 1 calc R
H11B H 0.4073 0.2922 0.9411 0.070 Uiso 1 1 calc R
H11C H 0.3686 0.4356 0.8448 0.070 Uiso 1 1 calc R
C12 C 0.4022(2) 0.6482(8) 1.0245(4) 0.0519(12) Uani 1 1 d .
H12A H 0.4105 0.7312 0.9736 0.078 Uiso 1 1 calc R
H12B H 0.4470 0.5757 1.0648 0.078 Uiso 1 1 calc R
H12C H 0.3886 0.7310 1.0707 0.078 Uiso 1 1 calc R
C2 C 0.1993(2) 0.5349(5) 1.1190(3) 0.0284(7) Uani 1 1 d .
H2A H 0.2417 0.6066 1.1187 0.043 Uiso 1 1 calc R
H2B H 0.2017 0.5295 1.1894 0.043 Uiso 1 1 calc R
H2C H 0.1545 0.6026 1.0743 0.043 Uiso 1 1 calc R
C15 C 0.0021(2) 0.5612(10) 0.8317(4) 0.0645(15) Uani 1 1 d .
H15A H 0.0254 0.6007 0.9043 0.097 Uiso 1 1 calc R
H15B H -0.0390 0.4734 0.8221 0.097 Uiso 1 1 calc R
H15C H -0.0158 0.6784 0.7885 0.097 Uiso 1 1 calc R

loop_
_atom_site_aniso_label
_atom_site_aniso_U_11
_atom_site_aniso_U_22
_atom_site_aniso_U_33
_atom_site_aniso_U_23
_atom_site_aniso_U_13
_atom_site_aniso_U_12
Sn1 0.01778(10) 0.01480(9) 0.01680(10) 0.00078(15) 0.00810(7) 0.00025(16)
C1 0.0254(18) 0.033(2) 0.0276(18) 0.0031(15) 0.0101(14) -0.0058(15)
C3 0.0271(18) 0.036(2) 0.032(2) 0.0101(16) 0.0132(16) 0.0119(16)
O1 0.0246(12) 0.0182(9) 0.0172(11) -0.0009(9) 0.0114(9) -0.0012(9)
C4 0.0211(13) 0.0173(13) 0.0113(13) -0.0035(10) 0.0072(11) 0.0005(10)
C5 0.0224(15) 0.0197(14) 0.0121(13) -0.0040(10) 0.0081(11) -0.0023(11)
C9 0.0213(15) 0.0280(16) 0.0138(14) 0.0000(11) 0.0061(11) 0.0014(12)
C8 0.036(2) 0.030(2) 0.0186(18) 0.0030(12) 0.0117(17) 0.0122(13)
C6 0.037(2) 0.0188(13) 0.0194(16) -0.0024(13) 0.0125(14) -0.0080(14)
C7 0.052(2) 0.0157(14) 0.0195(15) 0.0012(11) 0.0176(14) 0.0060(14)
C10 0.0186(15) 0.0294(17) 0.0274(16) 0.0005(13) 0.0088(12) -0.0018(12)
C14 0.032(2) 0.049(2) 0.056(3) -0.023(2) 0.0175(19) -0.0031(17)
C13 0.0179(16) 0.046(2) 0.0294(18) 0.0076(15) 0.0025(13) -0.0002(14)
C11 0.038(2) 0.051(3) 0.046(2) -0.0140(19) 0.0110(18) 0.0171(19)
C12 0.030(2) 0.053(3) 0.064(3) -0.026(2) 0.0097(19) -0.0033(18)
C2 0.0446(19) 0.0224(15) 0.0219(16) -0.0019(12) 0.0170(14) 0.0015(14)
C15 0.036(2) 0.111(4) 0.054(3) -0.047(3) 0.026(2) -0.020(2)

loop_
_atom_type_symbol
_atom_type_description
_atom_type_scat_dispersion_real
_atom_type_scat_dispersion_imag
_atom_type_scat_source
C C 0.0033 0.0016 'International Tables Vol C Tables 4.2.6.8 and 6.1.1.4'
H H 0.0000 0.0000 'International Tables Vol C Tables 4.2.6.8 and 6.1.1.4'
O O 0.0106 0.0060 'International Tables Vol C Tables 4.2.6.8 and 6.1.1.4'
Sn Sn -0.6537 1.4246 'International Tables Vol C Tables 4.2.6.8 and 6.1.1.4'

loop_
_geom_angle_atom_site_label_1
_geom_angle_atom_site_label_2
_geom_angle_atom_site_label_3
_geom_angle
O1 Sn1 C2 100.49(12)
O1 Sn1 C1 101.74(13)
C2 Sn1 C1 118.98(16)
O1 Sn1 C3 100.43(13)
C2 Sn1 C3 116.85(17)
C1 Sn1 C3 113.71(13)
C4 O1 Sn1 121.19(18)
O1 C4 C9 120.2(3)
O1 C4 C5 118.6(3)
C9 C4 C5 121.2(3)
C6 C5 C4 118.0(3)
C6 C5 C10 122.2(3)
C4 C5 C10 119.8(3)
C4 C9 C8 118.7(3)
C4 C9 C13 120.3(3)
C8 C9 C13 120.9(3)
C7 C8 C9 120.8(4)
C7 C6 C5 121.3(3)
C6 C7 C8 120.0(3)
C5 C10 C12 114.3(3)
C5 C10 C11 110.6(3)
C12 C10 C11 110.4(3)
C9 C13 C15 112.9(3)
C9 C13 C14 111.7(3)
C15 C13 C14 110.2(3)

loop_
_geom_bond_atom_site_label_1
_geom_bond_atom_site_label_2
_geom_bond_distance
Sn1 O1 2.032(3)
Sn1 C2 2.118(3)
Sn1 C1 2.124(4)
Sn1 C3 2.130(4)
O1 C4 1.364(4)
C4 C9 1.398(4)
C4 C5 1.406(4)
C5 C6 1.404(4)
C5 C10 1.516(4)
C9 C8 1.398(4)
C9 C13 1.521(5)
C8 C7 1.384(6)
C6 C7 1.379(5)
C10 C12 1.523(5)
C10 C11 1.522(5)
C14 C13 1.523(5)
C13 C15 1.521(6)
